data_7245864
loop_
_publ_author_name
'Komisarek, Daniel'
'Haj Hassani Sohi, Takin'
'Vasylyeva, Vera'

_publ_section_title
;
 Co-Crystals of Zwitterionic GABA API&#x2019;s Pregabalin and Phenibut:
 Properties and Application
;
_journal_name_full CrystEngComm
_journal_paper_doi 10.1039/D2CE01416E
_journal_year 2022
_chemical_absolute_configuration ad
_chemical_formula_moiety 'C8 H17 N O2, C8 H8 O3'
_chemical_formula_sum 'C16 H25 N O5'
_chemical_formula_weight 311.37
_chemical_name_common '(R)-Pregabalin (R)-Mandelic Acid'
_chemical_name_systematic '(R)-3-isobutyl-\^I^3^-aminobutyric acid (R)-2-Hydroxy-2-phenylacetic acid'
_space_group_crystal_system monoclinic
_space_group_IT_number 4
_space_group_name_Hall 'P 2yb'
_space_group_name_H-M_alt 'P 1 21 1'
_atom_sites_solution_hydrogens difmap
_atom_sites_solution_primary dual
_audit_creation_date 2021-09-08
_audit_creation_method
;
Olex2 1.3
(compiled 2020.11.12 svn.r5f609507 for OlexSys, GUI svn.r6272)
;
_audit_update_record
;
2022-05-03 deposited with the CCDC.	2022-11-17 downloaded from the CCDC.
;
_cell_angle_alpha 90
_cell_angle_beta 90.4830(10)
_cell_angle_gamma 90
_cell_formula_units_Z 4
_cell_length_a 6.25270(10)
_cell_length_b 27.3848(3)
_cell_length_c 9.96030(10)
_cell_measurement_reflns_used 33130
_cell_measurement_temperature 99.97(16)
_cell_measurement_theta_max 77.3600
_cell_measurement_theta_min 3.2050
_cell_volume 1705.43(4)
_computing_cell_refinement 'CrysAlisPro 1.171.41.92a (Rigaku OD, 2020)'
_computing_data_collection 'CrysAlisPro 1.171.41.92a (Rigaku OD, 2020)'
_computing_data_reduction 'CrysAlisPro 1.171.41.92a (Rigaku OD, 2020)'
_computing_molecular_graphics 'Olex2 1.5 (Dolomanov et al., 2009)'
_computing_publication_material 'Olex2 1.5 (Dolomanov et al., 2009)'
_computing_structure_refinement 'SHELXL 2018/3 (Sheldrick, 2015)'
_computing_structure_solution 'SHELXT 2014/5 (Sheldrick, 2014)'
_diffrn_ambient_environment N~2~
_diffrn_ambient_temperature 99.97(16)
_diffrn_detector 'Hybrid Pixel Array Detector'
_diffrn_detector_area_resol_mean 10.0000
_diffrn_detector_type HyPix
_diffrn_measured_fraction_theta_full 0.999
_diffrn_measured_fraction_theta_max 0.939
_diffrn_measurement_details
;
List of Runs (angles in degrees, time in seconds):

  # Type    Start    End  Width  t~exp~   \w     \q     \k     \f   Frames
#--------------------------------------------------------------------------
  1  \w     48.00  85.00   0.50    0.11    --   49.27  19.00 150.00   74
  2  \w     44.00  77.00   0.50    0.11    --   66.00  77.00  93.24   66
  3  \w     41.00  66.00   0.50    0.11    --   62.00  77.00  -1.48   50
  4  \w     41.00  66.00   0.50    0.11    --   62.00  77.00 -33.85   50
  5  \w    -72.00 -20.00   0.50    0.44    --  -90.00  77.00  30.00  104
  6  \w    -54.00 -28.00   0.50    0.44    --  -90.00  57.00  30.00   52
  7  \w    -70.00 -24.00   0.50    0.44    --  -90.00  57.00 150.00   92
  8  \w   -107.00 -76.00   0.50    0.44    --  -90.00  77.00  30.00   62
  9  \w    -46.00 -20.00   0.50    0.44    --  -90.00  38.00 -30.00   52
 10  \w    -47.00 -21.00   0.50    0.44    --  -90.00  38.00 -60.00   52
 11  \w    -71.00 -22.00   0.50    0.44    --  -90.00  57.00-120.00   98
 12  \w     15.00  40.00   0.50    0.11    --   42.00  89.00 173.01   50
 13  \w    -54.00 -29.00   0.50    0.11    --   10.00 154.00 179.88   50
 14  \w    -15.00  14.00   0.50    0.11    --   18.00 101.00  22.11   58
 15  \w     -1.00  24.00   0.50    0.11    --   30.00  96.00  19.77   50
 16  \w     14.00  39.00   0.50    0.11    --   42.00  91.00  14.46   50
 17  \w     -2.00  25.00   0.50    0.11    --   30.00  98.00-164.21   54
 18  \w    -75.00 -49.00   0.50    0.11    --  -49.27 146.00-177.00   52
 19  \w    -63.00 -36.00   0.50    0.44    --  -90.00 125.00  16.00   54
 20  \w    -73.00 -48.00   0.50    0.11    --  -49.27 125.00  16.00   50
 21  \w    -51.00 -19.00   0.50    0.11    --   -2.00 134.00  79.15   64
 22  \w    -53.00 -28.00   0.50    0.11    --  -49.27 -77.00 -60.00   50
 23  \w    -70.00 -28.00   0.50    0.11    --  -49.27 -77.00-120.00   84
 24  \w   -106.00 -77.00   0.50    0.11    --  -49.27 -77.00 -60.00   58
 25  \w    -54.00 -28.00   0.50    0.11    --  -49.27 -77.00 120.00   52
 26  \w    -53.00 -28.00   0.50    0.11    --  -49.27 -77.00  90.00   50
 27  \w    -54.00 -28.00   0.50    0.11    --  -49.27 -77.00  60.00   52
 28  \w    -56.00 -28.00   0.50    0.11    --  -49.27 -77.00  30.00   56
 29  \w   -110.00 -84.00   0.50    0.11    --  -49.27 -77.00 120.00   52
 30  \w    -56.00 -30.00   0.50    0.11    --  -49.27 -77.00   0.00   52
 31  \w    -76.00 -38.00   0.50    0.11    --  -49.27 -19.00 -30.00   76
 32  \w    -53.00 -28.00   0.50    0.11    --  -49.27 -77.00 -90.00   50
 33  \w    -54.00 -28.00   0.50    0.11    --  -49.27 -77.00-150.00   52
 34  \w    -63.00 -28.00   0.50    0.11    --  -49.27 -77.00-180.00   70
 35  \w    -83.00 -48.00   0.50    0.44    --  -70.00 -77.00-159.98   70
 36  \w   -103.00 -69.00   0.50    0.44    --  -90.00 -77.00   0.00   68
 37  \w   -159.00 -68.00   0.50    0.44    --  -90.00 -77.00 -30.00  182
 38  \w   -159.00-129.00   0.50    0.44    --  -90.00 -77.00 150.00   60
 39  \w   -140.00 -64.00   0.50    0.44    --  -86.00 -77.00 135.64  152
 40  \w   -105.00 -68.00   0.50    0.44    --  -90.00 -77.00 150.00   74
 41  \w    -95.00 -68.00   0.50    0.44    --  -90.00 -77.00  53.61   54
 42  \w    -93.00 -68.00   0.50    0.44    --  -90.00 -77.00  60.00   50
 43  \w   -121.00 -72.00   0.50    0.44    --  -90.00 -77.00 120.00   98
 44  \w   -153.00-127.00   0.50    0.44    --  -90.00 -77.00 120.00   52
 45  \w   -147.00 -98.00   0.50    0.44    --  -90.00 -77.00  60.00   98
 46  \w    -93.00 -68.00   0.50    0.44    --  -90.00 -77.00-150.00   50
 47  \w    -96.00 -69.00   0.50    0.44    --  -90.00 -77.00-180.00   54
 48  \w    -95.00 -68.00   0.50    0.44    --  -90.00 -77.00-170.52   54
 49  \w   -161.00-105.00   0.50    0.44    --  -90.00 -77.00-170.52  112
 50  \w   -156.00-116.00   0.50    0.44    --  -90.00 -77.00-180.00   80
 51  \w   -130.00-104.00   0.50    0.44    --  -90.00 -77.00-150.00   52
 52  \w   -102.00 -65.00   0.50    0.44    --  -86.00 -76.00-139.52   74
 53  \w   -158.00-107.00   0.50    0.44    --  -86.00 -76.00-139.52  102
 54  \w    -67.00 -41.00   0.50    0.11    --  -62.00 -74.00 -19.16   52
 55  \w    -95.00 -69.00   0.50    0.44    --  -90.00 -75.00  45.15   52
 56  \w    -84.00 -57.00   0.50    0.44    --  -78.00 -74.00  64.26   54
 57  \w   -122.00 -69.00   0.50    0.44    --  -90.00 -76.00  97.16  106
 58  \w   -145.00-119.00   0.50    0.44    --  -90.00 -74.00 160.12   52
 59  \w   -100.00 -69.00   0.50    0.44    --  -90.00 -74.00 160.12   62
 60  \w   -160.00-104.00   0.50    0.44    --  -90.00 -77.00  53.61  112
 61  \w   -143.00-117.00   0.50    0.44    --  -78.00 -73.00-101.52   52
 62  \w    -83.00 -57.00   0.50    0.44    --  -78.00 -74.00-127.15   52
 63  \w    -84.00 -58.00   0.50    0.44    --  -78.00 -73.00-118.26   52
 64  \w    -84.00 -58.00   0.50    0.44    --  -78.00 -73.00-109.60   52
 65  \w    -84.00 -58.00   0.50    0.44    --  -78.00 -73.00-101.52   52
 66  \w   -131.00 -70.00   0.50    0.44    --  -90.00 -73.00 -76.08  122
 67  \w   -161.00 -70.00   0.50    0.44    --  -90.00 -72.00 -55.80  182
 68  \w   -101.00 -70.00   0.50    0.44    --  -90.00 -72.00  16.82   62
 69  \w    -85.00 -58.00   0.50    0.44    --  -78.00 -72.00  40.42   54
 70  \w    -84.00 -58.00   0.50    0.44    --  -78.00 -72.00  48.50   52
 71  \w    -88.00 -62.00   0.50    0.44    --  -82.00 -73.00  76.40   52
 72  \w   -161.00-115.00   0.50    0.44    --  -90.00 -72.00  16.82   92
 73  \w   -160.00 -70.00   0.50    0.44    --  -90.00 -72.00   8.10  180
 74  \w   -145.00 -71.00   0.50    0.44    --  -90.00 -71.00 -23.08  148
 75  \w   -135.00-110.00   0.50    0.11    --  -66.00 -71.00-105.47   50
 76  \w    -72.00 -47.00   0.50    0.11    --  -66.00 -71.00-105.47   50
 77  \w    -78.00 -52.00   0.50    0.44    --  -70.00 -68.00 -71.40   52
 78  \w    -87.00 -56.00   0.50    0.44    --  -74.00 -67.00 -89.60   62
 79  \w    -79.00 -52.00   0.50    0.44    --  -70.00 -67.00 -49.60   54
 80  \w    -89.00 -56.00   0.50    0.44    --  -74.00 -67.00 -22.03   66
 81  \w    -78.00 -47.00   0.50    0.11    --  -66.00 -71.00  10.04   62
 82  \w    -78.00 -52.00   0.50    0.44    --  -70.00 -68.00  -1.95   52
 83  \w    -70.00 -44.00   0.50    0.11    --  -62.00 -67.00 127.18   52
 84  \w    -73.00 -46.00   0.50    0.11    --  -62.00 -66.00 152.70   54
 85  \w    -74.00 -49.00   0.50    0.11    --  -66.00 -65.00 104.58   50
 86  \w    -70.00 -45.00   0.50    0.11    --  -62.00 -65.00  72.38   50
 87  \w    -86.00 -59.00   0.50    0.44    --  -74.00 -63.00 136.29   54
 88  \w   -134.00-108.00   0.50    0.11    --  -66.00 -65.00 104.58   52
 89  \w    -71.00 -45.00   0.50    0.11    --  -62.00 -65.00-177.61   52
 90  \w   -136.00 -79.00   0.50    0.44    --  -90.00-125.00 -90.00  114
 91  \w   -128.00 -84.00   0.50    0.44    --  -90.00-125.00 -61.00   88
 92  \w   -112.00 -86.00   0.50    0.11    --  -49.27-125.00 -61.00   52
 93  \w   -141.00 -70.00   0.50    0.44    --  -90.00-146.00 132.00  142
 94  \w    -90.00 -65.00   0.50    0.11    --  -49.27-146.00 132.00   50
 95  \w     39.00  79.00   0.50    0.44    --  109.41 -77.00 120.00   80
 96  \w    101.00 126.00   0.50    0.44    --  109.41 146.00-177.00   50
 97  \w    136.00 161.00   0.50    0.44    --  109.41 125.00  16.00   50
 98  \w     40.00  97.00   0.50    0.44    --  109.41 -77.00-120.00  114
 99  \w     38.00  77.00   0.50    0.44    --  109.41 -77.00 -60.00   78
100  \w     48.00 100.00   0.50    0.44    --  109.41 -77.00 -30.00  104
101  \w     48.00  85.00   0.50    0.11    --   49.27-146.00 132.00   74
102  \w     54.00  90.00   0.50    0.44    --  109.41-146.00 132.00   72
103  \w     97.00 127.00   0.50    0.44    --  109.41-146.00 132.00   60
104  \w     61.00 111.00   0.50    0.44    --  109.41-125.00 120.00  100
105  \w     85.00 111.00   0.50    0.44    --  109.41-125.00 -61.00   52
106  \w     86.00 112.00   0.50    0.44    --  109.41-125.00-120.00   52
107  \w     47.00  72.00   0.50    0.44    --  109.41-125.00-120.00   50
108  \w     39.00  64.00   0.50    0.44    --  109.41 -99.00-180.00   50
109  \w     70.00  96.00   0.50    0.44    --  109.41 -99.00-180.00   52
110  \w     35.00  96.00   0.50    0.11    --   49.27-125.00 -61.00  122
111  \w     69.00  98.00   0.50    0.44    --  109.41 -99.00 150.00   58
;
_diffrn_measurement_device 'four-circle diffractometer'
_diffrn_measurement_device_type 'XtaLAB Synergy, Dualflex, HyPix'
_diffrn_measurement_method '\w scans'
_diffrn_orient_matrix_type 'CrysAlisPro convention (1999,Acta A55,543-557)'
_diffrn_orient_matrix_UB_11 -0.0963555000
_diffrn_orient_matrix_UB_12 0.0516403000
_diffrn_orient_matrix_UB_13 0.0103417000
_diffrn_orient_matrix_UB_21 -0.2268312000
_diffrn_orient_matrix_UB_22 -0.0219875000
_diffrn_orient_matrix_UB_23 -0.0039086000
_diffrn_orient_matrix_UB_31 0.0027419000
_diffrn_orient_matrix_UB_32 -0.0040347000
_diffrn_orient_matrix_UB_33 0.1541931000
_diffrn_radiation_monochromator mirror
_diffrn_radiation_probe x-ray
_diffrn_radiation_type 'Cu K\a'
_diffrn_radiation_wavelength 1.54184
_diffrn_reflns_av_R_equivalents 0.0482
_diffrn_reflns_av_unetI/netI 0.0250
_diffrn_reflns_Laue_measured_fraction_full 0.999
_diffrn_reflns_Laue_measured_fraction_max 0.939
_diffrn_reflns_limit_h_max 7
_diffrn_reflns_limit_h_min -7
_diffrn_reflns_limit_k_max 33
_diffrn_reflns_limit_k_min -34
_diffrn_reflns_limit_l_max 12
_diffrn_reflns_limit_l_min -10
_diffrn_reflns_number 47481
_diffrn_reflns_point_group_measured_fraction_full 0.999
_diffrn_reflns_point_group_measured_fraction_max 0.914
_diffrn_reflns_theta_full 67.684
_diffrn_reflns_theta_max 77.749
_diffrn_reflns_theta_min 3.228
_diffrn_source 'micro-focus sealed X-ray tube'
_diffrn_source_type 'PhotonJet (Cu) X-ray Source'
_exptl_absorpt_coefficient_mu 0.738
_exptl_absorpt_correction_T_max 1.000
_exptl_absorpt_correction_T_min 0.458
_exptl_absorpt_correction_type gaussian
_exptl_absorpt_process_details
;
CrysAlisPro 1.171.41.92a (Rigaku Oxford Diffraction, 2020)
Numerical absorption correction based on gaussian integration over
a multifaceted crystal model
Empirical absorption correction using spherical harmonics,
implemented in SCALE3 ABSPACK scaling algorithm.
;
_exptl_crystal_colour Colourless
_exptl_crystal_density_diffrn 1.213
_exptl_crystal_density_method 'not measured'
_exptl_crystal_description Plate
_exptl_crystal_F_000 672
_exptl_crystal_size_max 0.4
_exptl_crystal_size_mid 0.11
_exptl_crystal_size_min 0.09
_refine_diff_density_max 0.107
_refine_diff_density_min -0.149
_refine_diff_density_rms 0.032
_refine_ls_abs_structure_details
;
 Flack x determined using 2902 quotients [(I+)-(I-)]/[(I+)+(I-)]
 (Parsons, Flack and Wagner, Acta Cryst. B69 (2013) 249-259).
;
_refine_ls_abs_structure_Flack -0.02(5)
_refine_ls_extinction_method none
_refine_ls_goodness_of_fit_ref 1.035
_refine_ls_hydrogen_treatment refall
_refine_ls_matrix_type full
_refine_ls_number_parameters 597
_refine_ls_number_reflns 6627
_refine_ls_number_restraints 1
_refine_ls_restrained_S_all 1.035
_refine_ls_R_factor_all 0.0297
_refine_ls_R_factor_gt 0.0278
_refine_ls_shift/su_max 0.001
_refine_ls_shift/su_mean 0.000
_refine_ls_structure_factor_coef Fsqd
_refine_ls_weighting_details 'w=1/[\s^2^(Fo^2^)+(0.0372P)^2^+0.1974P] where P=(Fo^2^+2Fc^2^)/3'
_refine_ls_weighting_scheme calc
_refine_ls_wR_factor_gt 0.0679
_refine_ls_wR_factor_ref 0.0689
_reflns_Friedel_coverage 0.906
_reflns_Friedel_fraction_full 0.998
_reflns_Friedel_fraction_max 0.887
_reflns_number_gt 6330
_reflns_number_total 6627
_reflns_threshold_expression 'I > 2\s(I)'
_cod_data_source_file d2ce01416e2.cif
_cod_data_source_block R-PGB_R-MAN
_cod_database_code 7245864
_chemical_oxdiff_formula 'C8 H17 N O2 C8 H8 O3'
_shelx_space_group_comment
;
The symmetry employed for this shelxl refinement is uniquely defined
by the following loop, which should always be used as a source of
symmetry information in preference to the above space-group names.
They are only intended as comments.
;
_shelx_estimated_absorpt_t_max 0.937
_shelx_estimated_absorpt_t_min 0.757
_olex2_refinement_description
;
;
_olex2_submission_special_instructions 'No special instructions were received'
_oxdiff_exptl_absorpt_empirical_details
;
Empirical correction (ABSPACK) includes:
- Absorption correction using spherical harmonics
- Frame scaling
;
_oxdiff_exptl_absorpt_empirical_full_max 1.367
_oxdiff_exptl_absorpt_empirical_full_min 0.742

loop_
_space_group_symop_operation_xyz
'x, y, z'
'-x, y+1/2, -z'

loop_
_atom_site_label
_atom_site_type_symbol
_atom_site_fract_x
_atom_site_fract_y
_atom_site_fract_z
_atom_site_U_iso_or_equiv
_atom_site_adp_type
_atom_site_occupancy
_atom_site_site_symmetry_order
_atom_site_calc_flag
_atom_site_refinement_flags_posn
_atom_site_refinement_flags_adp
_atom_site_refinement_flags_occupancy
_atom_site_disorder_assembly
_atom_site_disorder_group
O1B O 0.1808(2) 0.47466(5) 0.33884(13) 0.0280(3) Uani 1 1 d . . . . .
O2C O 0.7089(2) 0.49800(5) 0.60879(14) 0.0288(3) Uani 1 1 d . . . . .
O1D O 0.2880(2) 0.54909(5) 0.46782(14) 0.0289(3) Uani 1 1 d . . . . .
O2A O 0.9305(2) 0.51214(5) 1.07357(13) 0.0288(3) Uani 1 1 d . . . . .
O2B O 0.4264(2) 0.48898(5) 0.18298(13) 0.0286(3) Uani 1 1 d . . . . .
O1A O 0.6820(2) 0.52581(5) 0.91692(13) 0.0293(3) Uani 1 1 d . . . . .
O2D O 0.2091(2) 0.50360(5) 0.64707(14) 0.0301(3) Uani 1 1 d . . . . .
O1C O 0.7853(2) 0.45175(5) 0.78780(14) 0.0288(3) Uani 1 1 d . . . . .
O3C O 0.8462(3) 0.42492(6) 0.43891(15) 0.0347(3) Uani 1 1 d . . . . .
O3D O 0.3492(3) 0.57628(6) 0.81715(15) 0.0397(4) Uani 1 1 d . . . . .
N1B N 0.2534(3) 0.47378(6) -0.08547(18) 0.0264(3) Uani 1 1 d . . . . .
N1A N 0.7517(3) 0.52667(6) 1.34202(17) 0.0258(3) Uani 1 1 d . . . . .
C1A C 0.7840(3) 0.53709(7) 1.02439(18) 0.0232(4) Uani 1 1 d . . . . .
C1B C 0.2821(3) 0.46352(7) 0.23146(18) 0.0227(4) Uani 1 1 d . . . . .
C1C C 0.7682(3) 0.45971(7) 0.65831(19) 0.0245(4) Uani 1 1 d . . . . .
C3D C 0.1882(3) 0.62809(8) 0.6556(2) 0.0293(4) Uani 1 1 d . . . . .
C2A C 0.7152(3) 0.58438(7) 1.0903(2) 0.0262(4) Uani 1 1 d . . . . .
C1D C 0.2725(3) 0.54151(7) 0.59704(19) 0.0253(4) Uani 1 1 d . . . . .
C3C C 0.6604(3) 0.37500(7) 0.59219(19) 0.0256(4) Uani 1 1 d . . . . .
C2C C 0.8291(3) 0.41445(7) 0.5770(2) 0.0266(4) Uani 1 1 d . . . . .
C3B C 0.3525(3) 0.39957(7) 0.04696(19) 0.0262(4) Uani 1 1 d . . . . .
C4C C 0.4658(3) 0.37971(8) 0.5244(2) 0.0321(4) Uani 1 1 d . . . . .
C2B C 0.2156(3) 0.41590(7) 0.1660(2) 0.0267(4) Uani 1 1 d . . . . .
C5C C 0.3130(4) 0.34315(9) 0.5318(2) 0.0355(5) Uani 1 1 d . . . . .
C5B C 0.3652(4) 0.34380(7) 0.0365(2) 0.0320(4) Uani 1 1 d . . . . .
C4B C 0.2676(3) 0.41942(8) -0.0862(2) 0.0294(4) Uani 1 1 d . . . . .
C3A C 0.8505(3) 0.60102(7) 1.21104(19) 0.0252(4) Uani 1 1 d . . . . .
C4A C 0.7648(3) 0.58102(7) 1.3430(2) 0.0274(4) Uani 1 1 d . . . . .
C8D C 0.2452(4) 0.66903(9) 0.5824(2) 0.0385(5) Uani 1 1 d . . . . .
C2D C 0.3430(3) 0.58624(8) 0.6779(2) 0.0296(4) Uani 1 1 d . . . . .
C5A C 0.8635(3) 0.65660(8) 1.2211(2) 0.0293(4) Uani 1 1 d . . . . .
C4D C -0.0137(4) 0.62631(8) 0.7141(2) 0.0344(4) Uani 1 1 d . . . . .
C8C C 0.6974(4) 0.33395(8) 0.6702(2) 0.0347(5) Uani 1 1 d . . . . .
C6C C 0.3516(4) 0.30187(8) 0.6085(2) 0.0382(5) Uani 1 1 d . . . . .
C6A C 0.9836(4) 0.68173(8) 1.1072(3) 0.0386(5) Uani 1 1 d . . . . .
C6B C 0.4826(4) 0.31729(8) 0.1511(2) 0.0378(5) Uani 1 1 d . . . . .
C5D C -0.1543(4) 0.66517(9) 0.7008(2) 0.0402(5) Uani 1 1 d . . . . .
C6D C -0.0954(5) 0.70622(9) 0.6288(3) 0.0466(6) Uani 1 1 d . . . . .
C7D C 0.1035(5) 0.70810(9) 0.5692(3) 0.0491(6) Uani 1 1 d . . . . .
C7C C 0.5423(4) 0.29766(9) 0.6788(3) 0.0431(5) Uani 1 1 d . . . . .
C7A C 0.9841(4) 0.73681(9) 1.1302(3) 0.0459(6) Uani 1 1 d . . . . .
C7B C 0.4798(5) 0.26262(10) 0.1251(3) 0.0502(6) Uani 1 1 d . . . . .
C8B C 0.7102(5) 0.33555(12) 0.1709(4) 0.0626(9) Uani 1 1 d . . . . .
C8A C 1.2090(6) 0.66261(13) 1.0911(6) 0.0774(14) Uani 1 1 d . . . . .
H3B H 0.506(4) 0.4125(9) 0.058(2) 0.030(6) Uiso 1 1 d . . . . .
H15B H 0.789(5) 0.3173(12) 0.230(3) 0.055(8) Uiso 1 1 d . . . . .
H17A H 1.298(7) 0.6800(16) 1.038(5) 0.094(14) Uiso 1 1 d . . . . .
H4B H 0.362(4) 0.4089(9) -0.162(3) 0.036(6) Uiso 1 1 d . . . . .
H9B H 0.439(4) 0.3346(9) -0.052(3) 0.038(6) Uiso 1 1 d . . . . .
H3A H 0.997(4) 0.5893(8) 1.202(2) 0.022(5) Uiso 1 1 d . . . . .
H10B H 0.211(5) 0.3303(11) 0.028(3) 0.043(7) Uiso 1 1 d . . . . .
H8C H 0.836(4) 0.3314(10) 0.720(3) 0.039(7) Uiso 1 1 d . . . . .
H4D H -0.061(4) 0.5955(10) 0.767(3) 0.043(7) Uiso 1 1 d . . . . .
H2A H 0.565(4) 0.5810(9) 1.118(3) 0.034(6) Uiso 1 1 d . . . . .
H3D H 0.487(4) 0.5956(9) 0.640(2) 0.029(6) Uiso 1 1 d . . . . .
H5C H 0.179(5) 0.3456(10) 0.483(3) 0.043(7) Uiso 1 1 d . . . . .
H1B H 0.228(4) 0.3927(10) 0.240(3) 0.041(7) Uiso 1 1 d . . . . .
H10A H 0.716(4) 0.6711(10) 1.225(3) 0.039(7) Uiso 1 1 d . . . . .
H2B H 0.058(4) 0.4194(9) 0.136(2) 0.036(6) Uiso 1 1 d . . . . .
H8D H 0.387(4) 0.6711(9) 0.543(3) 0.036(6) Uiso 1 1 d . . . . .
H1A H 0.726(4) 0.6084(10) 1.021(3) 0.037(6) Uiso 1 1 d . . . . .
H2C H 0.962(4) 0.4018(8) 0.618(2) 0.025(5) Uiso 1 1 d . . . . .
H5A H 0.860(4) 0.5899(9) 1.414(2) 0.028(6) Uiso 1 1 d . . . . .
H16B H 0.717(5) 0.3716(14) 0.206(3) 0.067(9) Uiso 1 1 d . . . . .
H14B H 0.337(5) 0.2503(12) 0.121(3) 0.057(9) Uiso 1 1 d . . . . .
H6C H 0.246(5) 0.2762(11) 0.612(3) 0.046(7) Uiso 1 1 d . . . . .
H3C H 0.961(5) 0.4387(12) 0.419(3) 0.053(8) Uiso 1 1 d . . . . .
H12B H 0.559(5) 0.2440(11) 0.200(3) 0.056(8) Uiso 1 1 d . . . . .
H4A H 0.622(4) 0.5948(9) 1.363(3) 0.036(6) Uiso 1 1 d . . . . .
H6B H 0.137(5) 0.4864(11) -0.034(3) 0.048(7) Uiso 1 1 d . . . . .
H12A H 0.844(5) 0.7495(11) 1.140(3) 0.050(8) Uiso 1 1 d . . . . .
H11B H 0.403(5) 0.3218(12) 0.236(3) 0.062(9) Uiso 1 1 d . . . . .
H13A H 1.057(5) 0.7535(12) 1.054(3) 0.054(8) Uiso 1 1 d . . . . .
H7B H 0.373(5) 0.4876(10) -0.049(3) 0.039(7) Uiso 1 1 d . . . . .
H5B H 0.125(4) 0.4053(9) -0.108(2) 0.032(6) Uiso 1 1 d . . . . .
H7D H 0.148(5) 0.7386(12) 0.522(3) 0.056(8) Uiso 1 1 d . . . . .
H2D H 0.470(6) 0.5609(13) 0.838(4) 0.066(10) Uiso 1 1 d . . . . .
H11A H 0.906(5) 0.6748(11) 1.020(4) 0.060(9) Uiso 1 1 d . . . . .
H7A H 0.633(5) 0.5166(11) 1.283(3) 0.051(8) Uiso 1 1 d . . . . .
H13B H 0.560(7) 0.2550(15) 0.034(4) 0.087(12) Uiso 1 1 d . . . . .
H9A H 0.939(4) 0.6659(9) 1.305(3) 0.034(6) Uiso 1 1 d . . . . .
H6A H 0.731(4) 0.5143(11) 1.426(3) 0.042(7) Uiso 1 1 d . . . . .
H15A H 1.211(6) 0.6292(17) 1.070(4) 0.081(11) Uiso 1 1 d . . . . .
H8A H 0.863(4) 0.5126(10) 1.307(3) 0.034(6) Uiso 1 1 d . . . . .
H5D H -0.305(5) 0.6631(11) 0.745(3) 0.051(8) Uiso 1 1 d . . . . .
H14A H 1.057(6) 0.7453(12) 1.223(4) 0.067(10) Uiso 1 1 d . . . . .
H4C H 0.442(4) 0.4087(10) 0.473(3) 0.037(6) Uiso 1 1 d . . . . .
H8B H 0.243(4) 0.4862(10) -0.167(3) 0.039(7) Uiso 1 1 d . . . . .
H7C H 0.568(5) 0.2696(12) 0.733(3) 0.058(8) Uiso 1 1 d . . . . .
H6D H -0.192(6) 0.7356(13) 0.621(4) 0.069(10) Uiso 1 1 d . . . . .
H16A H 1.264(4) 0.6706(10) 1.177(3) 0.031(7) Uiso 1 1 d . . . . .
H17B H 0.786(6) 0.3342(13) 0.078(4) 0.066(10) Uiso 1 1 d . . . . .
H1D H 0.253(5) 0.5212(13) 0.422(3) 0.056(8) Uiso 1 1 d . . . . .
H1C H 0.748(6) 0.4822(13) 0.831(4) 0.069(10) Uiso 1 1 d . . . . .

loop_
_atom_site_aniso_label
_atom_site_aniso_U_11
_atom_site_aniso_U_22
_atom_site_aniso_U_33
_atom_site_aniso_U_23
_atom_site_aniso_U_13
_atom_site_aniso_U_12
O1B 0.0323(7) 0.0323(7) 0.0195(7) -0.0037(5) 0.0040(5) -0.0029(6)
O2C 0.0327(7) 0.0310(7) 0.0226(7) 0.0017(5) 0.0002(5) 0.0045(5)
O1D 0.0371(7) 0.0289(7) 0.0206(7) -0.0014(6) 0.0013(5) -0.0010(6)
O2A 0.0292(7) 0.0348(7) 0.0225(7) -0.0015(5) -0.0019(5) 0.0076(6)
O2B 0.0284(7) 0.0357(7) 0.0218(7) -0.0025(5) 0.0029(5) -0.0076(6)
O1A 0.0339(7) 0.0338(7) 0.0201(7) -0.0048(5) -0.0046(5) 0.0042(6)
O2D 0.0333(7) 0.0348(8) 0.0222(7) 0.0013(5) 0.0018(5) -0.0040(6)
O1C 0.0370(7) 0.0306(7) 0.0190(7) -0.0001(5) -0.0001(5) 0.0018(6)
O3C 0.0427(8) 0.0380(8) 0.0236(7) -0.0040(6) 0.0111(6) -0.0104(7)
O3D 0.0498(9) 0.0446(9) 0.0245(8) -0.0073(6) -0.0120(6) 0.0167(7)
N1B 0.0270(8) 0.0313(9) 0.0207(9) -0.0002(7) -0.0006(6) 0.0001(7)
N1A 0.0274(8) 0.0290(9) 0.0211(9) 0.0016(7) 0.0022(7) 0.0001(7)
C1A 0.0236(8) 0.0281(9) 0.0179(9) 0.0012(7) 0.0018(6) -0.0015(7)
C1B 0.0229(8) 0.0287(9) 0.0166(9) 0.0013(7) -0.0013(6) 0.0023(7)
C1C 0.0218(8) 0.0291(10) 0.0227(10) 0.0006(7) 0.0008(7) -0.0023(7)
C3D 0.0348(10) 0.0299(10) 0.0231(10) -0.0060(8) -0.0070(7) 0.0020(8)
C2A 0.0302(10) 0.0266(10) 0.0218(10) -0.0015(7) -0.0034(7) 0.0016(8)
C1D 0.0216(8) 0.0324(11) 0.0219(10) -0.0012(7) 0.0005(7) 0.0044(7)
C3C 0.0307(9) 0.0263(9) 0.0200(9) -0.0028(7) 0.0052(7) 0.0001(8)
C2C 0.0275(9) 0.0297(10) 0.0228(10) -0.0008(7) 0.0044(7) 0.0002(8)
C3B 0.0270(9) 0.0288(10) 0.0227(10) -0.0032(7) 0.0039(7) 0.0014(8)
C4C 0.0342(10) 0.0336(11) 0.0286(11) 0.0014(9) 0.0005(8) 0.0008(9)
C2B 0.0301(10) 0.0264(10) 0.0237(10) -0.0023(8) 0.0053(7) -0.0021(8)
C5C 0.0344(11) 0.0442(13) 0.0279(11) -0.0054(9) 0.0034(8) -0.0047(9)
C5B 0.0369(11) 0.0297(11) 0.0294(12) -0.0051(8) 0.0039(8) 0.0017(8)
C4B 0.0330(10) 0.0319(10) 0.0232(10) -0.0035(8) 0.0002(8) 0.0019(8)
C3A 0.0258(9) 0.0278(10) 0.0219(10) -0.0011(7) -0.0001(7) -0.0026(8)
C4A 0.0304(10) 0.0295(10) 0.0224(10) -0.0027(7) 0.0007(8) -0.0022(8)
C8D 0.0461(13) 0.0381(12) 0.0312(12) 0.0028(9) -0.0019(9) -0.0002(10)
C2D 0.0306(10) 0.0322(10) 0.0260(11) -0.0048(8) -0.0057(8) 0.0027(8)
C5A 0.0302(10) 0.0296(10) 0.0282(11) -0.0050(8) -0.0003(8) -0.0018(8)
C4D 0.0378(11) 0.0335(11) 0.0318(11) -0.0024(9) -0.0011(8) 0.0038(9)
C8C 0.0368(11) 0.0326(11) 0.0348(12) 0.0046(9) -0.0003(9) 0.0006(9)
C6C 0.0424(12) 0.0371(12) 0.0353(12) -0.0051(9) 0.0088(9) -0.0115(10)
C6A 0.0449(12) 0.0273(11) 0.0436(14) 0.0004(9) 0.0118(10) -0.0040(9)
C6B 0.0419(12) 0.0348(11) 0.0367(13) -0.0011(9) 0.0024(10) 0.0082(9)
C5D 0.0426(13) 0.0406(13) 0.0373(13) -0.0077(10) -0.0051(10) 0.0122(10)
C6D 0.0593(15) 0.0391(13) 0.0413(14) -0.0027(10) -0.0109(11) 0.0183(11)
C7D 0.0710(17) 0.0365(13) 0.0397(14) 0.0078(10) -0.0075(12) 0.0049(12)
C7C 0.0539(14) 0.0321(12) 0.0434(14) 0.0086(10) 0.0030(11) -0.0045(10)
C7A 0.0484(14) 0.0292(12) 0.0602(18) 0.0014(11) 0.0092(12) 0.0004(10)
C7B 0.0587(17) 0.0347(13) 0.0573(18) 0.0068(12) 0.0022(13) 0.0031(11)
C8B 0.0538(17) 0.0457(17) 0.088(3) 0.0080(16) -0.0228(17) 0.0031(13)
C8A 0.060(2) 0.0399(17) 0.133(4) 0.011(2) 0.051(3) 0.0017(14)

loop_
_atom_type_symbol
_atom_type_description
_atom_type_scat_dispersion_real
_atom_type_scat_dispersion_imag
_atom_type_scat_source
C C 0.0181 0.0091 'International Tables Vol C Tables 4.2.6.8 and 6.1.1.4'
H H 0.0000 0.0000 'International Tables Vol C Tables 4.2.6.8 and 6.1.1.4'
N N 0.0311 0.0180 'International Tables Vol C Tables 4.2.6.8 and 6.1.1.4'
O O 0.0492 0.0322 'International Tables Vol C Tables 4.2.6.8 and 6.1.1.4'

loop_
_exptl_crystal_face_index_h
_exptl_crystal_face_index_k
_exptl_crystal_face_index_l
_exptl_crystal_face_perp_dist
0 1 -6 0.0448
4 3 0 0.2050
-4 -3 1 0.1704
0 -1 6 0.0522
0 -3 -6 0.0538
0 -18 1 0.0787
0 18 1 0.0019
-2 -16 0 0.1084
3 -9 0 0.1901

loop_
_geom_angle_atom_site_label_1
_geom_angle_atom_site_label_2
_geom_angle_atom_site_label_3
_geom_angle
_geom_angle_site_symmetry_1
_geom_angle_site_symmetry_3
_geom_angle_publ_flag
C1D O1D H1D 110(2) . . ?
C1C O1C H1C 106(2) . . ?
C2C O3C H3C 113(2) . . ?
C2D O3D H2D 110(2) . . ?
C4B N1B H6B 114.1(18) . . ?
C4B N1B H7B 111.5(17) . . ?
C4B N1B H8B 112.6(18) . . ?
H6B N1B H7B 106(2) . . ?
H6B N1B H8B 108(2) . . ?
H7B N1B H8B 105(2) . . ?
C4A N1A H7A 109.1(17) . . ?
C4A N1A H6A 111.8(18) . . ?
C4A N1A H8A 113.7(18) . . ?
H7A N1A H6A 109(3) . . ?
H7A N1A H8A 104(2) . . ?
H6A N1A H8A 109(2) . . ?
O2A C1A O1A 123.97(17) . . ?
O2A C1A C2A 120.75(17) . . ?
O1A C1A C2A 115.28(16) . . ?
O1B C1B C2B 115.32(16) . . ?
O2B C1B O1B 123.76(18) . . ?
O2B C1B C2B 120.91(17) . . ?
O2C C1C O1C 124.37(18) . . ?
O2C C1C C2C 124.08(17) . . ?
O1C C1C C2C 111.54(16) . . ?
C8D C3D C2D 121.5(2) . . ?
C8D C3D C4D 119.1(2) . . ?
C4D C3D C2D 119.4(2) . . ?
C1A C2A C3A 115.88(16) . . ?
C1A C2A H2A 108.4(15) . . ?
C1A C2A H1A 104.6(16) . . ?
C3A C2A H2A 109.3(15) . . ?
C3A C2A H1A 108.6(16) . . ?
H2A C2A H1A 110(2) . . ?
O1D C1D C2D 111.58(17) . . ?
O2D C1D O1D 124.36(18) . . ?
O2D C1D C2D 124.06(17) . . ?
C4C C3C C2C 119.36(18) . . ?
C8C C3C C2C 121.38(18) . . ?
C8C C3C C4C 119.25(19) . . ?
O3C C2C C1C 111.89(16) . . ?
O3C C2C C3C 107.49(16) . . ?
O3C C2C H2C 113.9(13) . . ?
C1C C2C H2C 106.2(13) . . ?
C3C C2C C1C 110.32(15) . . ?
C3C C2C H2C 107.0(13) . . ?
C2B C3B H3B 109.9(14) . . ?
C5B C3B C2B 111.86(17) . . ?
C5B C3B H3B 107.5(13) . . ?
C4B C3B C2B 112.06(17) . . ?
C4B C3B C5B 108.31(16) . . ?
C4B C3B H3B 107.0(14) . . ?
C3C C4C H4C 118.0(16) . . ?
C5C C4C C3C 120.5(2) . . ?
C5C C4C H4C 121.6(16) . . ?
C1B C2B C3B 115.51(16) . . ?
C1B C2B H1B 102.3(16) . . ?
C1B C2B H2B 107.6(14) . . ?
C3B C2B H1B 110.9(16) . . ?
C3B C2B H2B 110.0(14) . . ?
H1B C2B H2B 110(2) . . ?
C4C C5C H5C 121.2(17) . . ?
C6C C5C C4C 120.1(2) . . ?
C6C C5C H5C 118.7(17) . . ?
C3B C5B C6B 116.45(18) . . ?
C3B C5B H9B 109.1(15) . . ?
C3B C5B H10B 108.2(16) . . ?
C6B C5B H9B 107.8(14) . . ?
C6B C5B H10B 109.1(16) . . ?
H9B C5B H10B 106(2) . . ?
N1B C4B C3B 111.87(16) . . ?
N1B C4B H4B 109.0(14) . . ?
N1B C4B H5B 109.6(14) . . ?
C3B C4B H4B 110.4(14) . . ?
C3B C4B H5B 110.6(14) . . ?
H4B C4B H5B 105(2) . . ?
C2A C3A H3A 110.1(13) . . ?
C4A C3A C2A 111.93(16) . . ?
C4A C3A C5A 108.69(16) . . ?
C4A C3A H3A 107.2(13) . . ?
C5A C3A C2A 112.07(17) . . ?
C5A C3A H3A 106.6(13) . . ?
N1A C4A C3A 111.88(16) . . ?
N1A C4A H5A 107.0(14) . . ?
N1A C4A H4A 109.4(15) . . ?
C3A C4A H5A 109.2(15) . . ?
C3A C4A H4A 110.9(15) . . ?
H5A C4A H4A 108(2) . . ?
C3D C8D C7D 120.3(2) . . ?
C3D C8D H8D 119.9(15) . . ?
C7D C8D H8D 119.8(15) . . ?
O3D C2D C3D 107.58(16) . . ?
O3D C2D C1D 111.58(17) . . ?
O3D C2D H3D 113.2(14) . . ?
C3D C2D C1D 110.32(15) . . ?
C3D C2D H3D 108.9(14) . . ?
C1D C2D H3D 105.2(14) . . ?
C3A C5A C6A 115.23(17) . . ?
C3A C5A H10A 110.4(16) . . ?
C3A C5A H9A 109.7(14) . . ?
C6A C5A H10A 107.8(16) . . ?
C6A C5A H9A 106.2(15) . . ?
H10A C5A H9A 107(2) . . ?
C3D C4D H4D 120.2(16) . . ?
C5D C4D C3D 120.5(2) . . ?
C5D C4D H4D 119.2(16) . . ?
C3C C8C C7C 120.0(2) . . ?
C3C C8C H8C 118.5(16) . . ?
C7C C8C H8C 121.4(16) . . ?
C5C C6C H6C 120.0(17) . . ?
C7C C6C C5C 119.6(2) . . ?
C7C C6C H6C 120.4(17) . . ?
C5A C6A H11A 108.3(19) . . ?
C7A C6A C5A 109.5(2) . . ?
C7A C6A H11A 108.5(18) . . ?
C8A C6A C5A 112.7(2) . . ?
C8A C6A C7A 110.9(2) . . ?
C8A C6A H11A 106.7(19) . . ?
C5B C6B H11B 109.7(19) . . ?
C7B C6B C5B 109.5(2) . . ?
C7B C6B C8B 110.8(2) . . ?
C7B C6B H11B 105(2) . . ?
C8B C6B C5B 112.5(2) . . ?
C8B C6B H11B 108.8(19) . . ?
C4D C5D H5D 119.5(17) . . ?
C6D C5D C4D 120.1(2) . . ?
C6D C5D H5D 120.3(17) . . ?
C5D C6D H6D 121(2) . . ?
C7D C6D C5D 119.8(2) . . ?
C7D C6D H6D 119(2) . . ?
C8D C7D H7D 120.3(19) . . ?
C6D C7D C8D 120.2(2) . . ?
C6D C7D H7D 119.3(18) . . ?
C8C C7C H7C 120(2) . . ?
C6C C7C C8C 120.5(2) . . ?
C6C C7C H7C 120(2) . . ?
C6A C7A H12A 112.0(19) . . ?
C6A C7A H13A 109.7(18) . . ?
C6A C7A H14A 110.6(18) . . ?
H12A C7A H13A 110(3) . . ?
H12A C7A H14A 103(3) . . ?
H13A C7A H14A 112(3) . . ?
C6B C7B H14B 111(2) . . ?
C6B C7B H12B 111.2(18) . . ?
C6B C7B H13B 110(2) . . ?
H14B C7B H12B 107(3) . . ?
H14B C7B H13B 110(3) . . ?
H12B C7B H13B 107(3) . . ?
C6B C8B H15B 114(2) . . ?
C6B C8B H16B 112.9(19) . . ?
C6B C8B H17B 107.7(19) . . ?
H15B C8B H16B 106(3) . . ?
H15B C8B H17B 108(3) . . ?
H16B C8B H17B 108(3) . . ?
C6A C8A H17A 117(3) . . ?
C6A C8A H15A 112(2) . . ?
C6A C8A H16A 98.9(17) . . ?
H17A C8A H15A 112(4) . . ?
H17A C8A H16A 101(3) . . ?
H15A C8A H16A 115(3) . . ?

loop_
_geom_bond_atom_site_label_1
_geom_bond_atom_site_label_2
_geom_bond_distance
_geom_bond_site_symmetry_2
_geom_bond_publ_flag
O1B C1B 1.284(2) . ?
O2C C1C 1.215(2) . ?
O1D C1D 1.308(2) . ?
O1D H1D 0.91(3) . ?
O2A C1A 1.240(2) . ?
O2B C1B 1.241(2) . ?
O1A C1A 1.279(2) . ?
O2D C1D 1.219(2) . ?
O1C C1C 1.312(2) . ?
O1C H1C 0.97(4) . ?
O3C C2C 1.410(3) . ?
O3C H3C 0.84(3) . ?
O3D C2D 1.413(3) . ?
O3D H2D 0.89(4) . ?
N1B C4B 1.491(3) . ?
N1B H6B 0.96(3) . ?
N1B H7B 0.91(3) . ?
N1B H8B 0.89(3) . ?
N1A C4A 1.491(3) . ?
N1A H7A 0.98(3) . ?
N1A H6A 0.91(3) . ?
N1A H8A 0.87(3) . ?
C1A C2A 1.516(3) . ?
C1B C2B 1.515(3) . ?
C1C C2C 1.530(3) . ?
C3D C8D 1.386(3) . ?
C3D C2D 1.516(3) . ?
C3D C4D 1.396(3) . ?
C2A C3A 1.534(3) . ?
C2A H2A 0.98(3) . ?
C2A H1A 0.96(3) . ?
C1D C2D 1.529(3) . ?
C3C C2C 1.518(3) . ?
C3C C4C 1.393(3) . ?
C3C C8C 1.385(3) . ?
C2C H2C 0.99(2) . ?
C3B C2B 1.535(3) . ?
C3B C5B 1.533(3) . ?
C3B C4B 1.524(3) . ?
C3B H3B 1.03(2) . ?
C4C C5C 1.387(3) . ?
C4C H4C 0.95(3) . ?
C2B H1B 0.98(3) . ?
C2B H2B 1.03(3) . ?
C5C C6C 1.384(3) . ?
C5C H5C 0.97(3) . ?
C5B C6B 1.535(3) . ?
C5B H9B 1.03(3) . ?
C5B H10B 1.04(3) . ?
C4B H4B 1.01(3) . ?
C4B H5B 1.00(3) . ?
C3A C4A 1.525(3) . ?
C3A C5A 1.527(3) . ?
C3A H3A 0.97(2) . ?
C4A H5A 0.95(3) . ?
C4A H4A 0.99(3) . ?
C8D C7D 1.395(4) . ?
C8D H8D 0.98(3) . ?
C2D H3D 1.01(2) . ?
C5A C6A 1.529(3) . ?
C5A H10A 1.00(3) . ?
C5A H9A 0.99(3) . ?
C4D C5D 1.386(3) . ?
C4D H4D 1.04(3) . ?
C8C C7C 1.392(3) . ?
C8C H8C 1.00(3) . ?
C6C C7C 1.382(4) . ?
C6C H6C 0.96(3) . ?
C6A C7A 1.525(3) . ?
C6A C8A 1.514(4) . ?
C6A H11A 1.01(4) . ?
C6B C7B 1.520(3) . ?
C6B C8B 1.520(4) . ?
C6B H11B 0.99(3) . ?
C5D C6D 1.385(4) . ?
C5D H5D 1.04(3) . ?
C6D C7D 1.384(4) . ?
C6D H6D 1.01(4) . ?
C7D H7D 1.00(3) . ?
C7C H7C 0.95(3) . ?
C7A H12A 0.95(3) . ?
C7A H13A 1.00(3) . ?
C7A H14A 1.05(4) . ?
C7B H14B 0.96(3) . ?
C7B H12B 1.03(3) . ?
C7B H13B 1.06(4) . ?
C8B H15B 0.91(3) . ?
C8B H16B 1.05(4) . ?
C8B H17B 1.04(4) . ?
C8A H17A 0.91(5) . ?
C8A H15A 0.94(5) . ?
C8A H16A 0.94(3) . ?

loop_
_geom_torsion_atom_site_label_1
_geom_torsion_atom_site_label_2
_geom_torsion_atom_site_label_3
_geom_torsion_atom_site_label_4
_geom_torsion
_geom_torsion_site_symmetry_1
_geom_torsion_site_symmetry_2
_geom_torsion_site_symmetry_3
_geom_torsion_site_symmetry_4
_geom_torsion_publ_flag
O1B C1B C2B C3B -173.44(17) . . . . ?
O2C C1C C2C O3C 10.8(3) . . . . ?
O2C C1C C2C C3C -108.8(2) . . . . ?
O1D C1D C2D O3D -173.37(16) . . . . ?
O1D C1D C2D C3D 67.1(2) . . . . ?
O2A C1A C2A C3A 5.5(3) . . . . ?
O2B C1B C2B C3B 5.9(3) . . . . ?
O1A C1A C2A C3A -174.10(17) . . . . ?
O2D C1D C2D O3D 6.8(3) . . . . ?
O2D C1D C2D C3D -112.7(2) . . . . ?
O1C C1C C2C O3C -169.99(16) . . . . ?
O1C C1C C2C C3C 70.4(2) . . . . ?
C1A C2A C3A C4A -90.4(2) . . . . ?
C1A C2A C3A C5A 147.17(17) . . . . ?
C3D C8D C7D C6D -0.2(4) . . . . ?
C3D C4D C5D C6D 0.1(3) . . . . ?
C2A C3A C4A N1A 56.9(2) . . . . ?
C2A C3A C5A C6A -66.3(2) . . . . ?
C3C C4C C5C C6C 0.9(3) . . . . ?
C3C C8C C7C C6C 0.8(4) . . . . ?
C2C C3C C4C C5C 177.09(19) . . . . ?
C2C C3C C8C C7C -177.9(2) . . . . ?
C3B C5B C6B C7B 179.9(2) . . . . ?
C3B C5B C6B C8B -56.4(3) . . . . ?
C4C C3C C2C O3C -47.1(2) . . . . ?
C4C C3C C2C C1C 75.2(2) . . . . ?
C4C C3C C8C C7C 0.9(3) . . . . ?
C4C C5C C6C C7C 0.8(3) . . . . ?
C2B C3B C5B C6B -66.1(2) . . . . ?
C2B C3B C4B N1B 57.0(2) . . . . ?
C5C C6C C7C C8C -1.7(4) . . . . ?
C5B C3B C2B C1B 148.29(17) . . . . ?
C5B C3B C4B N1B -179.09(16) . . . . ?
C4B C3B C2B C1B -89.9(2) . . . . ?
C4B C3B C5B C6B 169.89(18) . . . . ?
C3A C5A C6A C7A -179.9(2) . . . . ?
C3A C5A C6A C8A -55.9(3) . . . . ?
C4A C3A C5A C6A 169.47(18) . . . . ?
C8D C3D C2D O3D 128.8(2) . . . . ?
C8D C3D C2D C1D -109.3(2) . . . . ?
C8D C3D C4D C5D -0.9(3) . . . . ?
C2D C3D C8D C7D -176.7(2) . . . . ?
C2D C3D C4D C5D 176.8(2) . . . . ?
C5A C3A C4A N1A -178.82(16) . . . . ?
C4D C3D C8D C7D 0.9(3) . . . . ?
C4D C3D C2D O3D -48.8(2) . . . . ?
C4D C3D C2D C1D 73.2(2) . . . . ?
C4D C5D C6D C7D 0.6(4) . . . . ?
C8C C3C C2C O3C 131.75(19) . . . . ?
C8C C3C C2C C1C -106.0(2) . . . . ?
C8C C3C C4C C5C -1.7(3) . . . . ?
C5D C6D C7D C8D -0.5(4) . . . . ?

loop_
_exptl_oxdiff_crystal_face_indexfrac_h
_exptl_oxdiff_crystal_face_indexfrac_k
_exptl_oxdiff_crystal_face_indexfrac_l
_exptl_oxdiff_crystal_face_x
_exptl_oxdiff_crystal_face_y
_exptl_oxdiff_crystal_face_z
-0.1438 1.2159 -6.4475 0.0100 0.0311 -0.9995
4.0005 2.9497 0.0650 -0.2325 -0.9726 0.0091
-3.9428 -3.1387 1.0651 0.2288 0.9592 0.1661
-0.0228 -1.3399 6.4504 -0.0003 0.0094 1.0000
-0.0609 -2.9023 -6.3806 -0.2100 0.1026 -0.9723
-0.1598 -17.5335 1.0234 -0.8795 0.4178 0.2281
0.1695 17.6980 0.5191 0.9030 -0.4296 0.0091
-1.7991 -15.9283 0.0025 -0.6492 0.7583 0.0597
3.4259 -9.4814 -0.3681 -0.8235 -0.5672 -0.0091
